data_7110677
loop_
_publ_author_name
'Comina, Paul J.'
'Philp, Douglas'
'Kariuki, Benson M.'
'Harris, Kenneth D. M.'

_publ_section_title
;
 Covalent self-assembly of a dimeric borazaaromatic macrocycle&#x2020;
;
_journal_issue 22
_journal_name_full 'Chemical Communications'
_journal_page_first 2279
_journal_paper_doi 10.1039/a906257b
_journal_year 1999
_chemical_formula_sum 'C57.63 H52.63 B4 N4 O6'
_chemical_formula_weight 940.40
_chemical_name_systematic
;

 ?

;
_space_group_IT_number 15
_symmetry_cell_setting monoclinic
_symmetry_space_group_name_Hall '-I 2ya'
_symmetry_space_group_name_H-M 'I 1 2/a 1'
_atom_sites_solution_hydrogens geom
_atom_sites_solution_primary direct
_atom_sites_solution_secondary difmap
_audit_creation_method SHELXL
_cell_angle_alpha 90.00
_cell_angle_beta 111.177(4)
_cell_angle_gamma 90.00
_cell_formula_units_Z 8
_cell_length_a 23.120(5)
_cell_length_b 16.007(3)
_cell_length_c 32.068(8)
_cell_measurement_temperature 296(2)
_cell_volume 11066(4)
_computing_structure_refinement 'SHELXL-93 (Sheldrick, 1993)'
_computing_structure_solution 'SHELXS-86 (Sheldrick, 1990)'
_diffrn_ambient_temperature 296(2)
_diffrn_radiation_monochromator graphite
_diffrn_radiation_source 'fine-focus sealed tube'
_diffrn_radiation_type MoK\a
_diffrn_radiation_wavelength 0.71069
_diffrn_reflns_av_R_equivalents 0.1738
_diffrn_reflns_av_sigmaI/netI 0.1562
_diffrn_reflns_limit_h_max 24
_diffrn_reflns_limit_h_min -24
_diffrn_reflns_limit_k_max 16
_diffrn_reflns_limit_k_min -16
_diffrn_reflns_limit_l_max 32
_diffrn_reflns_limit_l_min -33
_diffrn_reflns_number 14279
_diffrn_reflns_theta_max 22.14
_diffrn_reflns_theta_min 1.44
_exptl_absorpt_coefficient_mu 0.072
_exptl_crystal_density_diffrn 1.129
_exptl_crystal_F_000 3955
_exptl_crystal_size_max 0.60
_exptl_crystal_size_mid 0.50
_exptl_crystal_size_min 0.50
_refine_diff_density_max 0.386
_refine_diff_density_min -0.210
_refine_diff_density_rms 0.061
_refine_ls_extinction_method none
_refine_ls_goodness_of_fit_all 0.938
_refine_ls_goodness_of_fit_obs 1.250
_refine_ls_matrix_type full
_refine_ls_number_parameters 639
_refine_ls_number_reflns 5759
_refine_ls_number_restraints 12
_refine_ls_restrained_S_all 0.980
_refine_ls_restrained_S_obs 1.247
_refine_ls_R_factor_all 0.1827
_refine_ls_R_factor_obs 0.1013
_refine_ls_shift/esd_max 0.575
_refine_ls_shift/esd_mean 0.039
_refine_ls_structure_factor_coef Fsqd
_refine_ls_weighting_details 'w=1/[\s^2^(Fo^2^)+(0.1399P)^2^+0.0000P] where P=(Fo^2^+2Fc^2^)/3'
_refine_ls_weighting_scheme calc
_refine_ls_wR_factor_all 0.2910
_refine_ls_wR_factor_obs 0.2386
_reflns_number_observed 2637
_reflns_number_total 5765
_reflns_observed_criterion >2sigma(I)
_cod_data_source_file 906257bsup1.cif
_cod_data_source_block shelxl
_cod_depositor_comments
;
The following automatic conversions were performed:

'_symmetry_cell_setting' value 'Monoclinic' changed to 'monoclinic'
according to /home/saulius/struct/CIF-dictionaries/cif_core.dic
dictionary named 'cif_core.dic' version 2.4.2 from 2011-04-26.

Automatic conversion script
Id: cif_fix_values 1891 2012-01-12 08:04:46Z andrius 

The following automatic conversions were performed:

'_refine_ls_weighting_scheme' value 'calc
w=1/[\s^2^(Fo^2^)+(0.1399P)^2^+0.0000P] where P=(Fo^2^+2Fc^2^)/3' was
changed to 'calc'. New tag '_refine_ls_weighting_details' was
created. The value of the new tag was set to
'w=1/[\s^2^(Fo^2^)+(0.1399P)^2^+0.0000P] where P=(Fo^2^+2Fc^2^)/3'.

Automatic conversion script
Id: cif_fix_values 3143 2015-03-26 13:38:13Z robertas 
;
_cod_original_cell_volume 11066.5(43)
_cod_original_sg_symbol_H-M I2/a
_cod_database_code 7110677

loop_
_symmetry_equiv_pos_as_xyz
'x, y, z'
'-x+1/2, y, -z'
'x+1/2, y+1/2, z+1/2'
'-x+1, y+1/2, -z+1/2'
'-x, -y, -z'
'x-1/2, -y, z'
'-x+1/2, -y+1/2, -z+1/2'
'x, -y+1/2, z+1/2'

loop_
_atom_site_aniso_label
_atom_site_aniso_U_11
_atom_site_aniso_U_22
_atom_site_aniso_U_33
_atom_site_aniso_U_23
_atom_site_aniso_U_13
_atom_site_aniso_U_12
O1 0.146(4) 0.078(3) 0.132(4) 0.003(2) 0.045(3) 0.010(3)
O2 0.133(4) 0.085(3) 0.127(4) 0.003(3) 0.040(3) 0.018(2)
O3 0.143(4) 0.098(3) 0.192(5) 0.018(3) 0.083(4) 0.007(3)
O4 0.137(5) 0.139(4) 0.148(5) -0.009(3) 0.058(4) 0.000(3)
O5 0.233(7) 0.140(5) 0.188(6) 0.015(4) 0.081(5) 0.038(5)
O6 0.341(14) 0.276(10) 0.276(11) 0.066(8) 0.123(10) 0.021(10)
N1 0.128(5) 0.094(4) 0.141(5) 0.000(3) 0.057(4) 0.012(4)
N2 0.150(5) 0.084(4) 0.128(5) 0.006(3) 0.047(4) 0.007(3)
N3 0.140(5) 0.091(4) 0.187(6) -0.004(3) 0.099(4) 0.004(3)
N4 0.126(5) 0.088(3) 0.182(6) -0.005(4) 0.078(5) -0.008(3)
C1 0.132(6) 0.090(5) 0.125(6) 0.009(4) 0.050(5) 0.010(5)
C2 0.136(7) 0.132(7) 0.139(7) 0.018(5) 0.060(6) 0.002(5)
C3 0.142(7) 0.148(7) 0.156(8) 0.026(6) 0.061(6) 0.017(7)
C4 0.135(7) 0.115(6) 0.197(9) 0.023(6) 0.067(7) -0.007(5)
C5 0.143(7) 0.088(5) 0.163(7) 0.017(4) 0.046(6) 0.010(5)
C6 0.135(6) 0.075(4) 0.135(6) 0.019(4) 0.049(5) 0.005(4)
C7 0.143(6) 0.075(4) 0.143(6) 0.014(4) 0.065(5) 0.006(4)
C8 0.155(7) 0.083(4) 0.163(7) -0.021(4) 0.068(6) -0.008(4)
C9 0.140(7) 0.112(6) 0.178(8) -0.019(5) 0.073(6) -0.004(5)
C10 0.115(6) 0.110(5) 0.145(7) -0.010(5) 0.044(5) -0.003(5)
C11 0.140(6) 0.084(4) 0.125(6) 0.005(4) 0.052(5) 0.005(4)
C12 0.124(5) 0.071(4) 0.127(5) 0.002(4) 0.048(5) 0.008(4)
C13 0.185(8) 0.083(5) 0.128(7) 0.009(5) 0.068(6) 0.012(5)
C14 0.253(10) 0.098(6) 0.117(7) -0.009(5) 0.045(7) 0.010(6)
C15 0.318(14) 0.093(6) 0.151(8) 0.001(6) 0.061(9) 0.030(7)
C16 0.360(16) 0.087(6) 0.165(10) -0.018(7) 0.045(11) 0.031(8)
C17 0.286(12) 0.083(5) 0.154(8) -0.005(5) 0.052(8) 0.025(6)
C18 0.181(7) 0.078(4) 0.122(6) 0.005(5) 0.062(6) 0.004(5)
C19 0.149(6) 0.074(4) 0.125(6) 0.012(5) 0.060(5) 0.018(4)
C20 0.151(6) 0.072(4) 0.141(7) 0.001(5) 0.068(6) 0.005(4)
C21 0.125(5) 0.080(4) 0.120(6) 0.005(4) 0.052(5) 0.005(4)
C22 0.108(5) 0.093(5) 0.103(5) 0.000(5) 0.033(5) 0.000(4)
C23 0.114(5) 0.089(4) 0.102(5) 0.011(4) 0.036(5) 0.012(4)
C24 0.120(5) 0.085(5) 0.111(6) 0.016(4) 0.045(5) 0.003(4)
C25 0.147(6) 0.088(5) 0.152(6) 0.003(4) 0.081(5) 0.006(4)
C26 0.178(8) 0.107(6) 0.216(9) -0.011(5) 0.109(7) 0.022(5)
C27 0.208(9) 0.097(6) 0.240(10) -0.005(6) 0.129(8) 0.006(6)
C28 0.196(8) 0.082(5) 0.206(9) 0.009(5) 0.095(7) -0.007(5)
C29 0.136(6) 0.094(5) 0.176(7) 0.003(4) 0.068(5) -0.003(4)
C30 0.114(5) 0.092(5) 0.139(6) 0.001(4) 0.055(5) 0.005(4)
C31 0.108(5) 0.086(4) 0.129(5) 0.003(4) 0.053(4) 0.003(4)
C32 0.126(5) 0.081(4) 0.159(6) -0.003(4) 0.066(5) 0.006(4)
C33 0.114(5) 0.110(5) 0.152(6) 0.003(4) 0.060(5) 0.015(4)
C34 0.109(5) 0.084(4) 0.135(6) 0.014(4) 0.041(5) 0.000(4)
C35 0.109(5) 0.104(5) 0.144(6) 0.013(4) 0.054(5) 0.003(4)
C36 0.115(5) 0.074(4) 0.138(6) 0.003(4) 0.056(4) 0.001(3)
C37 0.152(8) 0.089(5) 0.176(9) -0.022(5) 0.087(8) -0.027(5)
C38 0.188(9) 0.127(6) 0.181(9) -0.013(6) 0.110(8) -0.032(5)
C39 0.195(11) 0.198(10) 0.187(12) -0.007(8) 0.102(11) -0.039(9)
C40 0.196(12) 0.260(13) 0.182(12) -0.020(10) 0.123(11) -0.049(10)
C41 0.152(8) 0.172(7) 0.197(11) -0.048(7) 0.091(7) -0.045(6)
C42 0.128(7) 0.097(5) 0.168(8) -0.032(5) 0.081(7) -0.027(5)
C43 0.131(7) 0.086(4) 0.152(8) -0.032(5) 0.066(7) -0.030(4)
C44 0.117(7) 0.122(6) 0.172(9) -0.042(6) 0.069(7) -0.032(5)
C45 0.131(8) 0.122(5) 0.160(8) -0.036(5) 0.064(6) -0.021(4)
C46 0.122(7) 0.104(5) 0.141(8) -0.028(5) 0.056(7) -0.020(5)
C47 0.114(6) 0.095(4) 0.144(7) -0.020(5) 0.054(6) -0.008(4)
C48 0.121(7) 0.072(4) 0.162(8) -0.019(4) 0.064(7) -0.013(4)
C49 0.212(10) 0.159(9) 0.214(12) 0.041(9) 0.116(10) 0.051(8)
C50 0.465(23) 0.143(8) 0.283(15) -0.022(10) 0.169(16) 0.048(11)
C51 0.197(10) 0.325(16) 0.257(14) 0.148(13) 0.079(10) 0.094(10)
C52 0.208(17) 0.399(32) 0.548(45) -0.091(29) 0.095(22) 0.069(18)
C53 0.772(63) 0.371(31) 0.453(36) 0.161(27) 0.103(39) 0.229(35)
C54 0.316(25) 1.458(130) 0.419(34) 0.134(50) 0.244(25) -0.043(45)
B1 0.143(8) 0.081(6) 0.127(7) 0.020(5) 0.032(6) 0.018(5)
B2 0.127(7) 0.089(5) 0.117(7) 0.009(5) 0.053(6) -0.003(5)
B3 0.115(6) 0.107(6) 0.140(7) 0.019(5) 0.045(6) 0.002(5)
B4 0.127(8) 0.076(5) 0.185(10) -0.005(5) 0.093(9) -0.009(5)

loop_
_atom_site_label
_atom_site_type_symbol
_atom_site_fract_x
_atom_site_fract_y
_atom_site_fract_z
_atom_site_U_iso_or_equiv
_atom_site_thermal_displace_type
_atom_site_occupancy
_atom_site_calc_flag
_atom_site_refinement_flags
O1 O -0.0286(2) 0.0389(3) 0.08490(15) 0.1204(14) Uani 1 d .
O2 O 0.1357(2) -0.0855(2) 0.2374(2) 0.1168(14) Uani 1 d .
O3 O 0.0082(2) 0.0714(3) 0.3177(2) 0.138(2) Uani 1 d .
O4 O -0.1557(3) 0.1969(3) 0.1672(2) 0.139(2) Uani 1 d .
O5 O 0.1216(3) 0.0056(4) 0.0531(2) 0.186(2) Uani 1 d .
O6 O 0.4550(6) 0.5513(7) 0.0635(4) 0.294(5) Uani 1 d D
N1 N 0.0665(3) 0.1207(3) 0.1090(2) 0.119(2) Uani 1 d .
H1 H 0.0821(3) 0.0854(3) 0.0958(2) 0.142 Uiso 1 calc R
N2 N -0.0447(3) -0.0825(3) 0.0395(2) 0.122(2) Uani 1 d .
H2 H -0.0699(3) -0.0529(3) 0.0183(2) 0.146 Uiso 1 calc R
N3 N 0.0392(2) 0.2164(3) 0.3127(2) 0.128(2) Uani 1 d .
H3 H 0.0128(2) 0.2324(3) 0.3243(2) 0.154 Uiso 1 calc R
N4 N -0.0585(3) 0.0378(3) 0.3565(2) 0.126(2) Uani 1 d .
H4 H -0.0267(3) 0.0166(3) 0.3771(2) 0.151 Uiso 1 calc R
C1 C 0.1021(4) 0.1897(4) 0.1302(2) 0.115(2) Uani 1 d .
C2 C 0.1617(4) 0.1979(5) 0.1280(3) 0.133(2) Uani 1 d .
H2A H 0.1773(4) 0.1566(5) 0.1145(3) 0.159 Uiso 1 calc R
C3 C 0.1970(4) 0.2683(7) 0.1463(3) 0.147(3) Uani 1 d .
H3A H 0.2366(4) 0.2742(7) 0.1455(3) 0.176 Uiso 1 calc R
C4 C 0.1728(4) 0.3295(5) 0.1657(3) 0.147(3) Uani 1 d .
H4A H 0.1961(4) 0.3767(5) 0.1780(3) 0.176 Uiso 1 calc R
C5 C 0.1138(4) 0.3206(4) 0.1667(3) 0.134(2) Uani 1 d .
H5 H 0.0978(4) 0.3637(4) 0.1787(3) 0.160 Uiso 1 calc R
C6 C 0.0775(4) 0.2500(4) 0.1506(2) 0.115(2) Uani 1 d .
C7 C 0.0159(4) 0.2383(4) 0.1544(2) 0.117(2) Uani 1 d .
C8 C -0.0075(4) 0.2919(4) 0.1794(3) 0.131(2) Uani 1 d .
H8 H 0.0159(4) 0.3380(4) 0.1935(3) 0.157 Uiso 1 calc R
C9 C -0.0627(4) 0.2783(5) 0.1835(3) 0.139(3) Uani 1 d .
H9 H -0.0771(4) 0.3152(5) 0.1999(3) 0.167 Uiso 1 calc R
C10 C -0.0977(4) 0.2100(5) 0.1634(3) 0.124(2) Uani 1 d .
C11 C -0.0779(4) 0.1562(4) 0.1377(2) 0.115(2) Uani 1 d .
H11 H -0.1026(4) 0.1112(4) 0.1236(2) 0.139 Uiso 1 calc R
C12 C -0.0201(3) 0.1692(4) 0.1328(2) 0.107(2) Uani 1 d .
C13 C -0.0369(4) -0.1689(4) 0.0307(3) 0.129(2) Uani 1 d .
C14 C -0.0711(5) -0.2028(5) -0.0099(3) 0.162(3) Uani 1 d .
H14 H -0.0998(5) -0.1697(5) -0.0314(3) 0.194 Uiso 1 calc R
C15 C -0.0637(6) -0.2857(6) -0.0193(4) 0.194(4) Uani 1 d .
H15 H -0.0876(6) -0.3092(6) -0.0466(4) 0.233 Uiso 1 calc R
C16 C -0.0217(7) -0.3306(6) 0.0119(4) 0.218(5) Uani 1 d .
H16 H -0.0142(7) -0.3850(6) 0.0050(4) 0.261 Uiso 1 calc R
C17 C 0.0116(5) -0.3001(5) 0.0543(3) 0.182(4) Uani 1 d .
H17 H 0.0378(5) -0.3358(5) 0.0757(3) 0.219 Uiso 1 calc R
C18 C 0.0063(4) -0.2156(4) 0.0656(3) 0.125(2) Uani 1 d .
C19 C 0.0405(4) -0.1800(4) 0.1092(3) 0.113(2) Uani 1 d .
C20 C 0.0820(4) -0.2261(4) 0.1446(3) 0.117(2) Uani 1 d .
H20 H 0.0883(4) -0.2820(4) 0.1397(3) 0.140 Uiso 1 calc R
C21 C 0.1134(3) -0.1940(4) 0.1855(3) 0.106(2) Uani 1 d .
H21 H 0.1416(3) -0.2268(4) 0.2074(3) 0.128 Uiso 1 calc R
C22 C 0.1032(3) -0.1109(4) 0.1947(3) 0.103(2) Uani 1 d .
C23 C 0.0627(3) -0.0643(4) 0.1610(3) 0.102(2) Uani 1 d .
H23 H 0.0557(3) -0.0091(4) 0.1669(3) 0.123 Uiso 1 calc R
C24 C 0.0315(3) -0.0957(4) 0.1183(3) 0.104(2) Uani 1 d .
C25 C 0.0757(4) 0.2761(4) 0.3022(2) 0.122(2) Uani 1 d .
C26 C 0.0686(4) 0.3593(5) 0.3117(3) 0.157(3) Uani 1 d .
H26 H 0.0396(4) 0.3737(5) 0.3244(3) 0.188 Uiso 1 calc R
C27 C 0.1042(5) 0.4210(5) 0.3025(3) 0.168(3) Uani 1 d .
H27 H 0.0977(5) 0.4767(5) 0.3075(3) 0.202 Uiso 1 calc R
C28 C 0.1488(4) 0.4000(5) 0.2859(3) 0.155(3) Uani 1 d .
H28 H 0.1737(4) 0.4413(5) 0.2806(3) 0.186 Uiso 1 calc R
C29 C 0.1572(3) 0.3174(4) 0.2770(3) 0.132(2) Uani 1 d .
H29 H 0.1880(3) 0.3039(4) 0.2659(3) 0.159 Uiso 1 calc R
C30 C 0.1203(3) 0.2531(4) 0.2843(2) 0.112(2) Uani 1 d .
C31 C 0.1253(3) 0.1643(4) 0.2721(2) 0.105(2) Uani 1 d .
C32 C 0.1643(3) 0.1414(4) 0.2490(2) 0.118(2) Uani 1 d .
H32 H 0.1877(3) 0.1816(4) 0.2413(2) 0.142 Uiso 1 calc R
C33 C 0.1676(3) 0.0579(5) 0.2378(2) 0.122(2) Uani 1 d .
H33 H 0.1946(3) 0.0415(5) 0.2237(2) 0.146 Uiso 1 calc R
C34 C 0.1306(3) 0.0000(4) 0.2477(2) 0.110(2) Uani 1 d .
C35 C 0.0929(3) 0.0219(4) 0.2706(2) 0.117(2) Uani 1 d .
H35 H 0.0696(3) -0.0188(4) 0.2780(2) 0.140 Uiso 1 calc R
C36 C 0.0894(3) 0.1046(4) 0.2829(2) 0.106(2) Uani 1 d .
C37 C -0.1153(5) 0.0377(5) 0.3625(4) 0.132(3) Uani 1 d .
C38 C -0.1189(5) 0.0060(5) 0.4021(4) 0.153(3) Uani 1 d .
H38 H -0.0834(5) -0.0149(5) 0.4240(4) 0.184 Uiso 1 calc R
C39 C -0.1744(7) 0.0051(7) 0.4091(5) 0.184(4) Uani 1 d .
H39 H -0.1764(7) -0.0157(7) 0.4357(5) 0.221 Uiso 1 calc R
C40 C -0.2256(7) 0.0347(9) 0.3769(5) 0.198(5) Uani 1 d .
H40 H -0.2630(7) 0.0331(9) 0.3815(5) 0.237 Uiso 1 calc R
C41 C -0.2247(4) 0.0678(5) 0.3370(4) 0.166(3) Uani 1 d .
H41 H -0.2610(4) 0.0892(5) 0.3160(4) 0.199 Uiso 1 calc R
C42 C -0.1688(5) 0.0691(5) 0.3282(4) 0.123(2) Uani 1 d .
C43 C -0.1649(5) 0.1012(4) 0.2865(4) 0.119(2) Uani 1 d .
C44 C -0.2173(4) 0.1345(5) 0.2513(4) 0.132(3) Uani 1 d .
H44 H -0.2558(4) 0.1344(5) 0.2544(4) 0.159 Uiso 1 calc R
C45 C -0.2125(4) 0.1662(5) 0.2134(3) 0.134(3) Uani 1 d .
H45 H -0.2471(4) 0.1890(5) 0.1914(3) 0.161 Uiso 1 calc R
C46 C -0.1551(5) 0.1644(5) 0.2076(4) 0.120(2) Uani 1 d .
C47 C -0.1036(4) 0.1337(4) 0.2412(4) 0.116(2) Uani 1 d .
H47 H -0.0656(4) 0.1341(4) 0.2374(4) 0.139 Uiso 1 calc R
C48 C -0.1068(4) 0.1019(4) 0.2810(4) 0.115(2) Uani 1 d .
C49 C 0.1447(6) -0.0634(8) 0.0602(4) 0.184(4) Uani 1 d .
C50 C 0.1287(7) -0.1313(7) 0.0247(5) 0.288(8) Uani 1 d .
H50A H 0.0996(7) -0.1099(7) -0.0028(5) 0.431 Uiso 1 calc R
H50B H 0.1106(7) -0.1780(7) 0.0344(5) 0.431 Uiso 1 calc R
H50C H 0.1657(7) -0.1490(7) 0.0203(5) 0.431 Uiso 1 calc R
C51 C 0.1904(5) -0.0819(8) 0.1073(5) 0.261(7) Uani 1 d .
H51A H 0.1954(5) -0.0329(8) 0.1256(5) 0.391 Uiso 1 calc R
H51B H 0.2297(5) -0.0975(8) 0.1059(5) 0.391 Uiso 1 calc R
H51C H 0.1747(5) -0.1268(8) 0.1200(5) 0.391 Uiso 1 calc R
C52 C 0.4088(7) 0.5884(11) 0.0643(8) 0.397(17) Uani 1 d D
C53 C 0.3790(15) 0.6634(14) 0.0371(9) 0.565(25) Uani 1 d D
H53A H 0.4060(15) 0.6860(14) 0.0231(9) 0.847 Uiso 1 calc R
H53B H 0.3715(15) 0.7049(14) 0.0561(9) 0.847 Uiso 1 calc R
H53C H 0.3403(15) 0.6474(14) 0.0145(9) 0.847 Uiso 1 calc R
C54 C 0.3737(12) 0.5433(22) 0.0888(9) 0.701(43) Uani 1 d D
H54A H 0.3979(12) 0.4969(22) 0.1049(9) 1.051 Uiso 1 calc R
H54B H 0.3351(12) 0.5233(22) 0.0676(9) 1.051 Uiso 1 calc R
H54C H 0.3657(12) 0.5809(22) 0.1094(9) 1.051 Uiso 1 calc R
B1 B 0.0065(5) 0.1066(5) 0.1085(3) 0.121(3) Uani 1 d .
B2 B -0.0133(4) -0.0432(5) 0.0811(3) 0.109(2) Uani 1 d .
B3 B 0.0444(4) 0.1310(6) 0.3050(3) 0.121(3) Uani 1 d .
B4 B -0.0514(5) 0.0709(5) 0.3184(4) 0.119(3) Uani 1 d .
C55 C 0.3120(10) 0.3445(16) 0.0837(9) 0.340(15) Uiso 0.628(14) d PD
H55A H 0.3070(10) 0.4030(16) 0.0767(9) 0.510 Uiso 0.628(14) calc PR
H55B H 0.3249(10) 0.3372(16) 0.1155(9) 0.510 Uiso 0.628(14) calc PR
H55C H 0.2733(10) 0.3162(16) 0.0693(9) 0.510 Uiso 0.628(14) calc PR
C56 C 0.3612(17) 0.3080(13) 0.0673(15) 0.611(36) Uiso 0.628(14) d PD
H56A H 0.4007(17) 0.3353(13) 0.0824(15) 0.734 Uiso 0.628(14) calc PR
H56B H 0.3492(17) 0.3174(13) 0.0354(15) 0.734 Uiso 0.628(14) calc PR
C57 C 0.3672(10) 0.2143(12) 0.0772(22) 1.527(189) Uiso 0.628(14) d PD
H57A H 0.3826(10) 0.1865(12) 0.0564(22) 1.832 Uiso 0.628(14) calc PR
H57B H 0.3966(10) 0.2049(12) 0.1073(22) 1.832 Uiso 0.628(14) calc PR
C58 C 0.3040(9) 0.1780(12) 0.0727(10) 0.407(19) Uiso 0.628(14) d PD
H58A H 0.2737(9) 0.1909(12) 0.0434(10) 0.488 Uiso 0.628(14) calc PR
H58B H 0.2900(9) 0.2025(12) 0.0950(10) 0.488 Uiso 0.628(14) calc PR
C59 C 0.3097(12) 0.0832(13) 0.0791(8) 0.405(20) Uiso 0.628(14) d PD
H59A H 0.3530(12) 0.0681(13) 0.0936(8) 0.485 Uiso 0.628(14) calc PR
H59B H 0.2876(12) 0.0655(13) 0.0982(8) 0.485 Uiso 0.628(14) calc PR
C60 C 0.2827(22) 0.0387(19) 0.0339(12) 0.528(31) Uiso 0.628(14) d PD
H60A H 0.2384 0.0576 0.0189 0.633 Uiso 0.628(14) d P
H60B H 0.3024 0.0644 0.0137 0.633 Uiso 0.628(14) d P
H60C H 0.2863 -0.0141 0.0358 0.633 Uiso 0.628(14) d P

loop_
_atom_type_symbol
_atom_type_description
_atom_type_scat_dispersion_real
_atom_type_scat_dispersion_imag
_atom_type_scat_source
C C 0.0033 0.0016 'International Tables Vol C Tables 4.2.6.8 and 6.1.1.4'
N N 0.0061 0.0033 'International Tables Vol C Tables 4.2.6.8 and 6.1.1.4'
O O 0.0106 0.0060 'International Tables Vol C Tables 4.2.6.8 and 6.1.1.4'
B B 0.0013 0.0007 'International Tables Vol C Tables 4.2.6.8 and 6.1.1.4'
H H 0.0000 0.0000 'International Tables Vol C Tables 4.2.6.8 and 6.1.1.4'

loop_
_geom_angle_atom_site_label_1
_geom_angle_atom_site_label_2
_geom_angle_atom_site_label_3
_geom_angle
B2 O1 B1 131.9(6)
C22 O2 C34 117.3(5)
B4 O3 B3 134.3(6)
C46 O4 C10 116.5(6)
B1 N1 C1 122.6(6)
B2 N2 C13 123.8(7)
C25 N3 B3 121.9(6)
C37 N4 B4 122.4(8)
C6 C1 N1 120.4(7)
C6 C1 C2 122.0(7)
N1 C1 C2 117.6(7)
C3 C2 C1 119.2(8)
C4 C3 C2 119.5(8)
C3 C4 C5 120.1(8)
C4 C5 C6 122.8(7)
C5 C6 C1 116.3(7)
C5 C6 C7 122.7(7)
C1 C6 C7 121.0(7)
C12 C7 C8 118.6(7)
C12 C7 C6 118.3(7)
C8 C7 C6 123.1(7)
C9 C8 C7 121.9(7)
C8 C9 C10 120.2(7)
C9 C10 C11 120.6(8)
C9 C10 O4 119.9(8)
C11 C10 O4 119.4(7)
C10 C11 C12 120.4(7)
C7 C12 C11 118.3(6)
C7 C12 B1 119.5(7)
C11 C12 B1 122.0(7)
C14 C13 C18 122.9(7)
C14 C13 N2 120.0(8)
C18 C13 N2 117.1(8)
C13 C14 C15 120.8(9)
C16 C15 C14 118.1(10)
C15 C16 C17 122.9(9)
C16 C17 C18 121.2(9)
C13 C18 C17 113.8(8)
C13 C18 C19 122.6(7)
C17 C18 C19 123.6(8)
C20 C19 C24 116.4(7)
C20 C19 C18 123.3(7)
C24 C19 C18 120.3(7)
C21 C20 C19 123.8(6)
C20 C21 C22 119.6(7)
O2 C22 C23 127.0(6)
O2 C22 C21 114.9(7)
C23 C22 C21 118.1(7)
C22 C23 C24 123.0(6)
C23 C24 C19 119.0(7)
C23 C24 B2 122.5(7)
C19 C24 B2 118.4(8)
C26 C25 N3 118.2(7)
C26 C25 C30 120.5(7)
N3 C25 C30 121.3(6)
C27 C26 C25 120.5(7)
C28 C27 C26 120.1(7)
C27 C28 C29 119.9(7)
C28 C29 C30 121.8(7)
C25 C30 C29 117.1(6)
C25 C30 C31 119.9(6)
C29 C30 C31 123.0(6)
C36 C31 C32 120.4(5)
C36 C31 C30 118.8(6)
C32 C31 C30 120.8(6)
C33 C32 C31 119.4(6)
C34 C33 C32 119.3(6)
C35 C34 C33 121.4(6)
C35 C34 O2 119.5(6)
C33 C34 O2 118.8(6)
C34 C35 C36 120.5(6)
C31 C36 C35 118.9(6)
C31 C36 B3 119.8(6)
C35 C36 B3 121.1(6)
C38 C37 N4 119.6(11)
C38 C37 C42 120.8(9)
N4 C37 C42 119.6(8)
C39 C38 C37 121.1(11)
C40 C39 C38 118.7(12)
C39 C40 C41 122.8(12)
C40 C41 C42 120.3(10)
C37 C42 C41 116.2(9)
C37 C42 C43 120.5(8)
C41 C42 C43 123.2(11)
C48 C43 C44 118.2(8)
C48 C43 C42 119.3(10)
C44 C43 C42 122.5(9)
C45 C44 C43 121.7(8)
C44 C45 C46 119.9(9)
C47 C46 O4 125.4(8)
C47 C46 C45 119.6(9)
O4 C46 C45 115.0(10)
C46 C47 C48 121.9(8)
C47 C48 C43 118.7(9)
C47 C48 B4 122.8(8)
C43 C48 B4 118.5(9)
O5 C49 C50 122.7(12)
O5 C49 C51 117.6(12)
C50 C49 C51 119.7(11)
O6 C52 C53 126.5(20)
O6 C52 C54 114.6(14)
C53 C52 C54 117.9(19)
N1 B1 O1 120.6(7)
N1 B1 C12 117.9(7)
O1 B1 C12 121.5(8)
O1 B2 N2 116.6(7)
O1 B2 C24 125.6(8)
N2 B2 C24 117.8(7)
N3 B3 O3 120.5(7)
N3 B3 C36 118.1(6)
O3 B3 C36 121.4(7)
O3 B4 N4 116.6(10)
O3 B4 C48 123.9(9)
N4 B4 C48 119.5(8)
C55 C56 C57 109.1(7)
C58 C57 C56 109.9(6)
C57 C58 C59 109.3(7)
C60 C59 C58 110.4(7)

loop_
_geom_bond_atom_site_label_1
_geom_bond_atom_site_label_2
_geom_bond_distance
O1 B2 1.377(8)
O1 B1 1.402(9)
O2 C22 1.364(7)
O2 C34 1.424(7)
O3 B4 1.385(9)
O3 B3 1.421(9)
O4 C46 1.391(9)
O4 C10 1.405(8)
O5 C49 1.212(10)
O6 C52 1.2302(11)
N1 B1 1.399(10)
N1 C1 1.399(8)
N2 B2 1.414(9)
N2 C13 1.437(8)
N3 C25 1.395(7)
N3 B3 1.402(9)
N4 C37 1.396(9)
N4 B4 1.397(10)
C1 C6 1.396(8)
C1 C2 1.412(9)
C2 C3 1.391(10)
C3 C4 1.382(9)
C4 C5 1.382(9)
C5 C6 1.391(9)
C6 C7 1.484(9)
C7 C12 1.407(8)
C7 C8 1.409(8)
C8 C9 1.348(9)
C9 C10 1.373(9)
C10 C11 1.380(9)
C11 C12 1.418(8)
C12 B1 1.526(10)
C13 C14 1.366(10)
C13 C18 1.415(10)
C14 C15 1.385(10)
C15 C16 1.326(12)
C16 C17 1.387(12)
C17 C18 1.417(9)
C18 C19 1.451(9)
C19 C20 1.404(9)
C19 C24 1.412(8)
C20 C21 1.350(8)
C21 C22 1.401(8)
C22 C23 1.368(8)
C23 C24 1.391(8)
C24 B2 1.520(10)
C25 C26 1.391(9)
C25 C30 1.398(8)
C26 C27 1.385(9)
C27 C28 1.361(10)
C28 C29 1.381(9)
C29 C30 1.409(8)
C30 C31 1.489(8)
C31 C36 1.390(7)
C31 C32 1.407(8)
C32 C33 1.393(8)
C33 C34 1.376(8)
C34 C35 1.371(8)
C35 C36 1.391(8)
C36 B3 1.517(9)
C37 C38 1.396(11)
C37 C42 1.418(11)
C38 C39 1.381(12)
C39 C40 1.345(13)
C40 C41 1.390(13)
C41 C42 1.419(10)
C42 C43 1.467(11)
C43 C48 1.417(9)
C43 C44 1.426(10)
C44 C45 1.358(10)
C45 C46 1.405(10)
C46 C47 1.376(10)
C47 C48 1.400(9)
C48 B4 1.488(12)
C49 C50 1.520(15)
C49 C51 1.527(14)
C52 C53 1.4998(11)
C52 C54 1.4999(11)
C55 C56 1.5301(12)
C56 C57 1.5299(14)
C57 C58 1.530(2)
C58 C59 1.5302(11)
C59 C60 1.5299(11)
